data_7101936
loop_
_publ_author_name
'Teo, Peili'
'Koh, L L'
'Hor, T S Andy'

_publ_section_title
;
 Assembly of gold rings and chains with pyridyl carboxylate as
 directional spacer.
;
_journal_issue 22
_journal_name_full 'Chemical communications (Cambridge, England)'
_journal_page_first 2225
_journal_page_last 2227
_journal_paper_doi 10.1039/b618309c
_journal_year 2007
_chemical_formula_sum 'C49 H39 Au2 Cl3 F6 Fe N2 O10 P2 S2'
_chemical_formula_weight 1612.02
_chemical_name_systematic
;
?
;
_space_group_IT_number 14
_symmetry_cell_setting monoclinic
_symmetry_space_group_name_Hall '-P 2ybc'
_symmetry_space_group_name_H-M 'P 1 21/c 1'
_atom_sites_solution_hydrogens geom
_atom_sites_solution_primary direct
_atom_sites_solution_secondary difmap
_audit_creation_method SHELXL-97
_cell_angle_alpha 90.00
_cell_angle_beta 91.555(10)
_cell_angle_gamma 90.00
_cell_formula_units_Z 2
_cell_length_a 8.596(3)
_cell_length_b 15.116(6)
_cell_length_c 21.344(8)
_cell_measurement_reflns_used 845
_cell_measurement_temperature 243(2)
_cell_measurement_theta_max 0.00
_cell_measurement_theta_min 0.00
_cell_volume 2772.4(17)
_computing_cell_refinement 'Bruker SMART'
_computing_data_collection 'Bruker SMART'
_computing_data_reduction 'Bruker SAINT'
_computing_molecular_graphics 'Bruker SHELXTL'
_computing_publication_material 'Bruker SHELXTL'
_computing_structure_refinement 'SHELXL-97 (Sheldrick, 1997)'
_computing_structure_solution 'SHELXS-97 (Sheldrick, 1990)'
_diffrn_ambient_temperature 243(2)
_diffrn_measured_fraction_theta_full 0.999
_diffrn_measured_fraction_theta_max 0.999
_diffrn_measurement_device_type 'CCD area detector'
_diffrn_measurement_method 'phi and omega scans'
_diffrn_radiation_monochromator graphite
_diffrn_radiation_source 'fine-focus sealed tube'
_diffrn_radiation_type MoK\a
_diffrn_radiation_wavelength 0.71073
_diffrn_reflns_av_R_equivalents 0.1023
_diffrn_reflns_av_sigmaI/netI 0.1219
_diffrn_reflns_limit_h_max 11
_diffrn_reflns_limit_h_min -11
_diffrn_reflns_limit_k_max 19
_diffrn_reflns_limit_k_min -19
_diffrn_reflns_limit_l_max 16
_diffrn_reflns_limit_l_min -27
_diffrn_reflns_number 18428
_diffrn_reflns_theta_full 27.50
_diffrn_reflns_theta_max 27.50
_diffrn_reflns_theta_min 1.65
_exptl_absorpt_coefficient_mu 5.892
_exptl_absorpt_correction_T_max 0.7188
_exptl_absorpt_correction_T_min 0.3854
_exptl_absorpt_correction_type 'Sadabs, (Sheldrick 2001)'
_exptl_crystal_colour Yellow
_exptl_crystal_density_diffrn 1.931
_exptl_crystal_density_meas 0
_exptl_crystal_density_method 'not measured'
_exptl_crystal_description Needle
_exptl_crystal_F_000 1556
_exptl_crystal_size_max 0.20
_exptl_crystal_size_mid 0.06
_exptl_crystal_size_min 0.06
_refine_diff_density_max 1.306
_refine_diff_density_min -0.720
_refine_diff_density_rms 0.175
_refine_ls_extinction_method none
_refine_ls_goodness_of_fit_ref 0.947
_refine_ls_hydrogen_treatment constr
_refine_ls_matrix_type full
_refine_ls_number_parameters 362
_refine_ls_number_reflns 6350
_refine_ls_number_restraints 3
_refine_ls_restrained_S_all 0.947
_refine_ls_R_factor_all 0.1087
_refine_ls_R_factor_gt 0.0593
_refine_ls_shift/su_max 0.001
_refine_ls_shift/su_mean 0.000
_refine_ls_structure_factor_coef Fsqd
_refine_ls_weighting_details 'calc w=1/[\s^2^(Fo^2^)+(0.0446P)^2^+0.0000P] where P=(Fo^2^+2Fc^2^)/3'
_refine_ls_weighting_scheme calc
_refine_ls_wR_factor_gt 0.1179
_refine_ls_wR_factor_ref 0.1347
_reflns_number_gt 3886
_reflns_number_total 6350
_reflns_threshold_expression >2sigma(I)
_cod_data_source_file b618309c.txt
_cod_data_source_block 6334
_cod_depositor_comments
;
The following automatic conversions were performed:
'_symmetry_cell_setting' value 'Monoclinic' changed to 'monoclinic'
according to '/home/saulius/struct/CIF-dictionaries/cif_core.dic'
dictionary named 'cif_core.dic' version 2.4.1 from 2010-06-29.

Automatic conversion script
Id: cif_fix_enum 1527 2010-12-29 10:47:43Z saulius 
;
_cod_original_sg_symbol_H-M P2(1)/c
_cod_database_code 7101936

loop_
_symmetry_equiv_pos_as_xyz
'x, y, z'
'-x, y+1/2, -z+1/2'
'-x, -y, -z'
'x, -y-1/2, z-1/2'

loop_
_atom_site_label
_atom_site_type_symbol
_atom_site_fract_x
_atom_site_fract_y
_atom_site_fract_z
_atom_site_U_iso_or_equiv
_atom_site_adp_type
_atom_site_occupancy
_atom_site_symmetry_multiplicity
_atom_site_calc_flag
_atom_site_refinement_flags
_atom_site_disorder_assembly
_atom_site_disorder_group
Au1 Au 0.88667(4) 0.56888(2) 0.620935(14) 0.04176(13) Uani 1 1 d . . .
Fe1 Fe 0.5000 0.5000 0.5000 0.0479(5) Uani 1 2 d S . .
P1 P 0.7994(2) 0.64436(15) 0.53659(9) 0.0343(5) Uani 1 1 d . . .
N1 N 0.9694(9) 0.4935(5) 0.6966(3) 0.0449(19) Uani 1 1 d . . .
O1 O 0.8876(9) 0.2348(5) 0.8185(3) 0.077(2) Uani 1 1 d . . .
O2 O 0.7208(8) 0.2777(5) 0.7433(3) 0.064(2) Uani 1 1 d . . .
H2 H 0.6737 0.2327 0.7544 0.096 Uiso 1 1 calc R . .
C1 C 1.1061(15) 0.5100(8) 0.7253(5) 0.081(4) Uani 1 1 d . . .
H1 H 1.1645 0.5593 0.7129 0.097 Uiso 1 1 calc R . .
C2 C 1.1627(17) 0.4571(10) 0.7719(7) 0.117(6) Uani 1 1 d . . .
H2A H 1.2607 0.4687 0.7908 0.141 Uiso 1 1 calc R . .
C3 C 1.0739(15) 0.3851(9) 0.7919(5) 0.085(4) Uani 1 1 d . . .
H3 H 1.1093 0.3495 0.8254 0.102 Uiso 1 1 calc R . .
C4 C 0.9374(11) 0.3676(6) 0.7622(4) 0.047(2) Uani 1 1 d . . .
C5 C 0.8864(12) 0.4233(6) 0.7160(4) 0.046(2) Uani 1 1 d . . .
H5 H 0.7887 0.4124 0.6967 0.056 Uiso 1 1 calc R . .
C6 C 0.8469(12) 0.2884(7) 0.7792(4) 0.050(2) Uani 1 1 d . . .
C7 C 0.6907(10) 0.5754(6) 0.4826(4) 0.041(2) Uani 1 1 d . . .
C8 C 0.5666(11) 0.5979(7) 0.4402(4) 0.053(3) Uani 1 1 d . . .
H8 H 0.5176 0.6570 0.4360 0.064 Uiso 1 1 calc R . .
C9 C 0.5253(15) 0.5219(10) 0.4047(4) 0.078(4) Uani 1 1 d . . .
H9 H 0.4418 0.5183 0.3720 0.093 Uiso 1 1 calc R . .
C10 C 0.6226(15) 0.4514(9) 0.4254(5) 0.077(4) Uani 1 1 d . . .
H10 H 0.6193 0.3899 0.4095 0.093 Uiso 1 1 calc R . .
C11 C 0.7251(12) 0.4843(7) 0.4730(4) 0.052(2) Uani 1 1 d . . .
H11 H 0.8067 0.4498 0.4958 0.063 Uiso 1 1 calc R . .
C1A C 0.6823(9) 0.7402(6) 0.5540(4) 0.039(2) Uani 1 1 d . . .
C2A C 0.6588(13) 0.8064(7) 0.5098(5) 0.069(3) Uani 1 1 d . . .
H2A1 H 0.7038 0.8008 0.4704 0.083 Uiso 1 1 calc R . .
C3A C 0.5725(17) 0.8789(9) 0.5222(6) 0.097(5) Uani 1 1 d . . .
H3A H 0.5506 0.9202 0.4902 0.116 Uiso 1 1 calc R . .
C4A C 0.5152(13) 0.8929(9) 0.5827(5) 0.075(3) Uani 1 1 d . . .
H4A H 0.4638 0.9456 0.5930 0.090 Uiso 1 1 calc R . .
C5A C 0.5369(12) 0.8269(8) 0.6261(5) 0.063(3) Uani 1 1 d . . .
H5A H 0.4953 0.8337 0.6661 0.076 Uiso 1 1 calc R . .
C6A C 0.6186(10) 0.7505(7) 0.6128(4) 0.049(2) Uani 1 1 d . . .
H6A H 0.6308 0.7059 0.6432 0.059 Uiso 1 1 calc R . .
C1B C 0.9599(10) 0.6873(6) 0.4932(3) 0.038(2) Uani 1 1 d . . .
C2B C 1.0868(10) 0.7192(7) 0.5260(4) 0.053(3) Uani 1 1 d . . .
H2B H 1.0897 0.7163 0.5700 0.064 Uiso 1 1 calc R . .
C3B C 1.2115(12) 0.7559(8) 0.4951(5) 0.073(3) Uani 1 1 d . . .
H3B H 1.2994 0.7763 0.5179 0.087 Uiso 1 1 calc R . .
C4B C 1.2051(12) 0.7624(8) 0.4298(5) 0.069(3) Uani 1 1 d . . .
H4B H 1.2883 0.7867 0.4079 0.083 Uiso 1 1 calc R . .
C5B C 1.0742(14) 0.7323(8) 0.3985(5) 0.069(3) Uani 1 1 d . . .
H5B H 1.0660 0.7394 0.3548 0.082 Uiso 1 1 calc R . .
C6B C 0.9560(11) 0.6925(7) 0.4288(4) 0.051(3) Uani 1 1 d . . .
H6B H 0.8714 0.6686 0.4057 0.062 Uiso 1 1 calc R . .
S1 S 0.4601(4) 0.0944(2) 0.71851(15) 0.0685(8) Uani 1 1 d . . .
O3 O 0.5481(13) 0.0949(8) 0.6596(5) 0.134(4) Uani 1 1 d . . .
O4 O 0.5410(10) 0.1406(6) 0.7660(3) 0.082(2) Uani 1 1 d . . .
O5 O 0.3990(11) 0.0121(7) 0.7303(5) 0.122(4) Uani 1 1 d . . .
C12 C 0.3035(17) 0.1678(12) 0.6961(6) 0.088(4) Uani 1 1 d . . .
F1 F 0.3491(13) 0.2436(7) 0.6801(5) 0.164(5) Uani 1 1 d . . .
F2 F 0.2187(12) 0.1351(10) 0.6490(5) 0.177(5) Uani 1 1 d . . .
F3 F 0.2053(10) 0.1745(7) 0.7420(4) 0.139(4) Uani 1 1 d . . .
C1S C 0.0087(15) 0.4518(14) 0.0386(7) 0.19(3) Uiso 0.50 1 d PD A -1
H1S H 0.0403 0.3891 0.0430 0.232 Uiso 0.50 1 calc PR A -1
Cl3 Cl -0.007(2) 0.4887(15) -0.0398(6) 0.215(7) Uani 0.50 1 d PD A -1
Cl2 Cl 0.1433(11) 0.5276(8) 0.0727(6) 0.151(4) Uani 0.50 1 d PD A -1
Cl1 Cl -0.1699(11) 0.4774(7) 0.0742(6) 0.157(4) Uani 0.50 1 d PD A -1

loop_
_atom_site_aniso_label
_atom_site_aniso_U_11
_atom_site_aniso_U_22
_atom_site_aniso_U_33
_atom_site_aniso_U_23
_atom_site_aniso_U_13
_atom_site_aniso_U_12
Au1 0.0431(2) 0.0386(2) 0.0431(2) 0.00488(16) -0.00938(14) 0.00003(19)
Fe1 0.0502(12) 0.0510(13) 0.0419(10) 0.0004(8) -0.0084(8) -0.0189(10)
P1 0.0322(12) 0.0317(13) 0.0386(11) -0.0003(8) -0.0061(9) -0.0019(10)
N1 0.050(5) 0.044(5) 0.040(4) 0.005(3) -0.015(3) 0.005(4)
O1 0.094(6) 0.066(6) 0.070(5) 0.031(4) -0.016(4) -0.001(5)
O2 0.054(4) 0.066(5) 0.070(4) 0.028(4) -0.010(4) -0.008(4)
C1 0.091(9) 0.064(9) 0.086(8) 0.021(6) -0.047(7) -0.030(7)
C2 0.093(11) 0.092(12) 0.162(14) 0.056(10) -0.084(10) -0.038(9)
C3 0.090(10) 0.070(9) 0.091(8) 0.030(7) -0.060(7) -0.015(8)
C4 0.055(6) 0.042(6) 0.044(5) 0.003(4) -0.007(4) 0.013(5)
C5 0.055(6) 0.033(6) 0.051(5) 0.006(4) -0.010(4) 0.000(5)
C6 0.060(7) 0.049(7) 0.041(5) 0.000(4) -0.001(5) 0.005(5)
C7 0.035(5) 0.046(6) 0.041(4) 0.011(4) -0.001(4) -0.006(5)
C8 0.047(6) 0.064(7) 0.048(5) 0.017(4) -0.009(4) -0.006(5)
C9 0.081(9) 0.112(12) 0.039(6) 0.002(6) -0.020(6) -0.048(8)
C10 0.083(9) 0.092(10) 0.057(7) -0.016(6) 0.010(6) -0.034(8)
C11 0.055(6) 0.042(6) 0.060(6) -0.011(4) -0.003(5) -0.011(5)
C1A 0.032(5) 0.038(5) 0.048(5) -0.001(4) 0.001(4) 0.006(4)
C2A 0.085(8) 0.049(7) 0.075(7) 0.019(5) 0.034(6) 0.016(6)
C3A 0.117(12) 0.056(9) 0.119(11) 0.039(7) 0.034(9) 0.037(8)
C4A 0.071(8) 0.075(9) 0.082(8) 0.004(7) 0.024(7) -0.001(7)
C5A 0.054(7) 0.080(9) 0.057(6) -0.025(6) 0.006(5) 0.004(6)
C6A 0.043(6) 0.060(7) 0.045(5) -0.001(4) -0.003(4) -0.006(5)
C1B 0.036(5) 0.046(6) 0.032(4) -0.001(4) 0.003(4) -0.001(4)
C2B 0.036(5) 0.071(8) 0.053(5) -0.006(5) -0.003(4) -0.016(5)
C3B 0.044(6) 0.098(10) 0.076(8) 0.007(6) 0.001(5) -0.016(6)
C4B 0.039(6) 0.087(10) 0.082(8) 0.004(6) 0.027(6) -0.003(6)
C5B 0.071(8) 0.074(9) 0.063(6) -0.007(6) 0.030(6) 0.022(7)
C6B 0.053(6) 0.058(7) 0.044(5) -0.012(4) 0.007(4) -0.005(5)
S1 0.0636(19) 0.056(2) 0.086(2) 0.0013(15) 0.0011(16) 0.0003(16)
O3 0.128(9) 0.132(10) 0.144(9) -0.036(7) 0.068(7) -0.023(7)
O4 0.095(6) 0.070(6) 0.082(5) 0.020(4) -0.013(5) -0.013(5)
O5 0.087(7) 0.087(8) 0.189(10) 0.056(7) -0.022(7) -0.027(6)
C12 0.084(10) 0.122(14) 0.058(7) 0.030(8) 0.006(7) 0.021(9)
F1 0.149(9) 0.112(9) 0.228(11) 0.087(8) -0.033(8) 0.015(7)
F2 0.140(9) 0.264(16) 0.124(8) 0.021(8) -0.059(7) 0.022(10)
F3 0.109(6) 0.173(10) 0.137(7) 0.025(6) 0.026(6) 0.064(7)
Cl3 0.238(19) 0.23(2) 0.172(11) 0.075(11) -0.032(12) -0.023(14)
Cl2 0.075(6) 0.152(11) 0.225(12) -0.008(8) -0.006(7) -0.006(6)
Cl1 0.091(6) 0.126(9) 0.256(13) -0.051(8) 0.014(7) -0.003(6)

loop_
_atom_type_symbol
_atom_type_description
_atom_type_scat_dispersion_real
_atom_type_scat_dispersion_imag
_atom_type_scat_source
C C 0.0033 0.0016 'International Tables Vol C Tables 4.2.6.8 and 6.1.1.4'
H H 0.0000 0.0000 'International Tables Vol C Tables 4.2.6.8 and 6.1.1.4'
N N 0.0061 0.0033 'International Tables Vol C Tables 4.2.6.8 and 6.1.1.4'
O O 0.0106 0.0060 'International Tables Vol C Tables 4.2.6.8 and 6.1.1.4'
F F 0.0171 0.0103 'International Tables Vol C Tables 4.2.6.8 and 6.1.1.4'
P P 0.1023 0.0942 'International Tables Vol C Tables 4.2.6.8 and 6.1.1.4'
S S 0.1246 0.1234 'International Tables Vol C Tables 4.2.6.8 and 6.1.1.4'
Fe Fe 0.3463 0.8444 'International Tables Vol C Tables 4.2.6.8 and 6.1.1.4'
Au Au -2.0133 8.8022 'International Tables Vol C Tables 4.2.6.8 and 6.1.1.4'
Cl Cl 0.1484 0.1585 'International Tables Vol C Tables 4.2.6.8 and 6.1.1.4'

loop_
_geom_angle_atom_site_label_1
_geom_angle_atom_site_label_2
_geom_angle_atom_site_label_3
_geom_angle
_geom_angle_site_symmetry_1
_geom_angle_site_symmetry_3
N1 Au1 P1 177.3(2) . .
C7 Fe1 C7 179.997(1) 3_666 .
C7 Fe1 C8 139.3(3) 3_666 .
C7 Fe1 C8 40.7(3) . .
C7 Fe1 C8 40.7(3) 3_666 3_666
C7 Fe1 C8 139.3(3) . 3_666
C8 Fe1 C8 179.997(2) . 3_666
C7 Fe1 C11 40.8(4) 3_666 3_666
C7 Fe1 C11 139.2(4) . 3_666
C8 Fe1 C11 112.0(4) . 3_666
C8 Fe1 C11 68.0(4) 3_666 3_666
C7 Fe1 C11 139.2(4) 3_666 .
C7 Fe1 C11 40.8(4) . .
C8 Fe1 C11 68.0(4) . .
C8 Fe1 C11 112.0(4) 3_666 .
C11 Fe1 C11 179.998(2) 3_666 .
C7 Fe1 C10 111.8(4) 3_666 .
C7 Fe1 C10 68.2(4) . .
C8 Fe1 C10 67.6(5) . .
C8 Fe1 C10 112.4(5) 3_666 .
C11 Fe1 C10 139.7(4) 3_666 .
C11 Fe1 C10 40.3(4) . .
C7 Fe1 C10 68.2(4) 3_666 3_666
C7 Fe1 C10 111.8(4) . 3_666
C8 Fe1 C10 112.4(5) . 3_666
C8 Fe1 C10 67.6(5) 3_666 3_666
C11 Fe1 C10 40.3(4) 3_666 3_666
C11 Fe1 C10 139.7(4) . 3_666
C10 Fe1 C10 179.998(3) . 3_666
C7 Fe1 C9 111.9(4) 3_666 .
C7 Fe1 C9 68.1(4) . .
C8 Fe1 C9 40.1(4) . .
C8 Fe1 C9 139.9(4) 3_666 .
C11 Fe1 C9 112.4(5) 3_666 .
C11 Fe1 C9 67.6(5) . .
C10 Fe1 C9 40.0(5) . .
C10 Fe1 C9 140.0(5) 3_666 .
C7 Fe1 C9 68.1(4) 3_666 3_666
C7 Fe1 C9 111.9(4) . 3_666
C8 Fe1 C9 139.9(4) . 3_666
C8 Fe1 C9 40.1(4) 3_666 3_666
C11 Fe1 C9 67.6(5) 3_666 3_666
C11 Fe1 C9 112.4(5) . 3_666
C10 Fe1 C9 140.0(5) . 3_666
C10 Fe1 C9 40.0(5) 3_666 3_666
C9 Fe1 C9 179.998(3) . 3_666
C7 P1 C1B 105.7(4) . .
C7 P1 C1A 108.3(4) . .
C1B P1 C1A 104.8(4) . .
C7 P1 Au1 112.1(3) . .
C1B P1 Au1 110.6(3) . .
C1A P1 Au1 114.7(3) . .
C1 N1 C5 118.2(8) . .
C1 N1 Au1 122.0(7) . .
C5 N1 Au1 119.7(6) . .
N1 C1 C2 121.3(11) . .
C1 C2 C3 119.5(12) . .
C4 C3 C2 119.0(10) . .
C3 C4 C5 118.7(10) . .
C3 C4 C6 120.1(9) . .
C5 C4 C6 121.2(9) . .
N1 C5 C4 123.1(9) . .
O1 C6 O2 122.5(10) . .
O1 C6 C4 124.6(9) . .
O2 C6 C4 112.7(8) . .
C8 C7 C11 107.2(8) . .
C8 C7 P1 129.6(8) . .
C11 C7 P1 123.2(7) . .
C8 C7 Fe1 69.9(5) . .
C11 C7 Fe1 69.9(5) . .
P1 C7 Fe1 127.9(4) . .
C9 C8 C7 108.6(10) . .
C9 C8 Fe1 71.1(6) . .
C7 C8 Fe1 69.3(5) . .
C8 C9 C10 107.9(10) . .
C8 C9 Fe1 68.8(5) . .
C10 C9 Fe1 69.6(6) . .
C11 C10 C9 108.0(11) . .
C11 C10 Fe1 69.1(6) . .
C9 C10 Fe1 70.4(7) . .
C10 C11 C7 108.3(10) . .
C10 C11 Fe1 70.6(6) . .
C7 C11 Fe1 69.3(5) . .
C2A C1A C6A 118.6(9) . .
C2A C1A P1 120.7(7) . .
C6A C1A P1 120.7(7) . .
C3A C2A C1A 121.5(10) . .
C2A C3A C4A 120.4(11) . .
C5A C4A C3A 117.7(11) . .
C4A C5A C6A 121.9(10) . .
C5A C6A C1A 119.5(9) . .
C2B C1B C6B 119.2(8) . .
C2B C1B P1 118.3(6) . .
C6B C1B P1 122.4(7) . .
C1B C2B C3B 120.8(9) . .
C2B C3B C4B 119.5(10) . .
C5B C4B C3B 118.2(9) . .
C6B C5B C4B 121.9(10) . .
C5B C6B C1B 120.2(10) . .
O5 S1 O4 120.2(6) . .
O5 S1 O3 111.4(7) . .
O4 S1 O3 110.9(6) . .
O5 S1 C12 108.6(7) . .
O4 S1 C12 103.8(7) . .
O3 S1 C12 99.6(6) . .
F1 C12 F3 110.0(15) . .
F1 C12 F2 107.6(12) . .
F3 C12 F2 104.1(13) . .
F1 C12 S1 113.4(11) . .
F3 C12 S1 109.9(8) . .
F2 C12 S1 111.4(12) . .
Cl3 C1S Cl2 102.5(14) . .
Cl3 C1S Cl1 107.0(12) . .
Cl2 C1S Cl1 104.3(9) . .

loop_
_geom_bond_atom_site_label_1
_geom_bond_atom_site_label_2
_geom_bond_distance
_geom_bond_site_symmetry_2
Au1 N1 2.086(7) .
Au1 P1 2.243(2) .
Fe1 C7 2.039(8) 3_666
Fe1 C7 2.039(8) .
Fe1 C8 2.047(9) .
Fe1 C8 2.047(9) 3_666
Fe1 C11 2.048(10) 3_666
Fe1 C11 2.048(10) .
Fe1 C10 2.068(11) .
Fe1 C10 2.068(11) 3_666
Fe1 C9 2.077(10) .
Fe1 C9 2.077(10) 3_666
P1 C7 1.797(9) .
P1 C1B 1.803(8) .
P1 C1A 1.809(9) .
N1 C1 1.334(13) .
N1 C5 1.350(11) .
O1 C6 1.211(11) .
O2 C6 1.321(11) .
C1 C2 1.357(16) .
C2 C3 1.402(17) .
C3 C4 1.344(14) .
C4 C5 1.359(12) .
C4 C6 1.479(13) .
C7 C8 1.422(12) .
C7 C11 1.424(13) .
C8 C9 1.415(15) .
C9 C10 1.418(17) .
C10 C11 1.417(14) .
C1A C2A 1.386(13) .
C1A C6A 1.390(10) .
C2A C3A 1.353(15) .
C3A C4A 1.411(15) .
C4A C5A 1.370(15) .
C5A C6A 1.386(13) .
C1B C2B 1.368(12) .
C1B C6B 1.376(11) .
C2B C3B 1.390(13) .
C3B C4B 1.395(14) .
C4B C5B 1.370(15) .
C5B C6B 1.359(14) .
S1 O5 1.377(10) .
S1 O4 1.400(8) .
S1 O3 1.484(9) .
S1 C12 1.799(14) .
C12 F1 1.261(17) .
C12 F3 1.315(13) .
C12 F2 1.321(17) .
C1S Cl3 1.765(10) .
C1S Cl2 1.770(10) .
C1S Cl1 1.774(10) .
